data_7001664
loop_
_publ_author_name
'Qin, Duwei'
'Han, Fubin'
'Yao, Yingming'
'Zhang, Yong'
'Shen, Qi'

_publ_section_title
;
 Migration of amide to imine group of lanthanide Schiff base complexes:
 effect of amido group
;
_journal_issue 28
_journal_name_full 'Dalton Transactions'
_journal_page_first 5535
_journal_page_last 5541
_journal_paper_doi 10.1039/b904580e
_journal_year 2009
_chemical_formula_moiety 'C46 H68 N5 Nd O2 Si2, 2(C4 H8 O), 0.5(C6 H14)'
_chemical_formula_sum 'C57 H91 N5 Nd O4 Si2'
_chemical_formula_weight 1110.77
_chemical_name_systematic
;
?
;
_space_group_IT_number 14
_symmetry_cell_setting monoclinic
_symmetry_Int_Tables_number 14
_symmetry_space_group_name_Hall '-P 2ybc'
_symmetry_space_group_name_H-M 'P 1 21/c 1'
_atom_sites_solution_hydrogens geom
_atom_sites_solution_primary direct
_atom_sites_solution_secondary difmap
_audit_creation_method SHELXL-97
_cell_angle_alpha 90.00
_cell_angle_beta 103.3660(10)
_cell_angle_gamma 90.00
_cell_formula_units_Z 4
_cell_length_a 13.7390(12)
_cell_length_b 16.2325(13)
_cell_length_c 29.038(3)
_cell_measurement_reflns_used 17251
_cell_measurement_temperature 223(2)
_cell_measurement_theta_max 27.5
_cell_measurement_theta_min 3.0
_cell_volume 6300.6(10)
_computing_cell_refinement CrystalClear
_computing_data_collection CrystalClear
_computing_data_reduction CrystalStructure
_computing_structure_refinement 'SHELXL-97 (Sheldrick, 1997)'
_computing_structure_solution 'SHELXS-97 (Sheldrick, 1990)'
_diffrn_ambient_temperature 223(2)
_diffrn_detector_area_resol_mean 14.63
_diffrn_measured_fraction_theta_full 0.989
_diffrn_measured_fraction_theta_max 0.989
_diffrn_measurement_device_type 'Rigaku Saturn'
_diffrn_measurement_method \w
_diffrn_radiation_monochromator graphite
_diffrn_radiation_source 'fine-focus sealed tube'
_diffrn_radiation_type MoK\a
_diffrn_radiation_wavelength 0.71075
_diffrn_reflns_av_R_equivalents 0.0356
_diffrn_reflns_av_sigmaI/netI 0.0367
_diffrn_reflns_limit_h_max 16
_diffrn_reflns_limit_h_min -16
_diffrn_reflns_limit_k_max 18
_diffrn_reflns_limit_k_min -19
_diffrn_reflns_limit_l_max 35
_diffrn_reflns_limit_l_min -35
_diffrn_reflns_number 43880
_diffrn_reflns_theta_full 25.50
_diffrn_reflns_theta_max 25.50
_diffrn_reflns_theta_min 3.06
_exptl_absorpt_coefficient_mu 0.905
_exptl_absorpt_correction_T_max 0.705
_exptl_absorpt_correction_T_min 0.549
_exptl_absorpt_correction_type multi-scan
_exptl_absorpt_process_details 'Jacobson, R. (1998) Private communication'
_exptl_crystal_colour orange
_exptl_crystal_density_diffrn 1.171
_exptl_crystal_density_method 'not measured'
_exptl_crystal_description prism
_exptl_crystal_F_000 2352
_exptl_crystal_size_max 0.80
_exptl_crystal_size_mid 0.50
_exptl_crystal_size_min 0.40
_refine_diff_density_max 1.132
_refine_diff_density_min -1.010
_refine_diff_density_rms 0.093
_refine_ls_extinction_coef constr
_refine_ls_extinction_method none
_refine_ls_goodness_of_fit_ref 1.067
_refine_ls_hydrogen_treatment mixed
_refine_ls_matrix_type full
_refine_ls_number_parameters 602
_refine_ls_number_reflns 11622
_refine_ls_number_restraints 13
_refine_ls_restrained_S_all 1.073
_refine_ls_R_factor_all 0.0510
_refine_ls_R_factor_gt 0.0451
_refine_ls_shift/su_max 0.001
_refine_ls_shift/su_mean 0.000
_refine_ls_structure_factor_coef Fsqd
_refine_ls_weighting_details 'calc w=1/[\s^2^(Fo^2^)+(0.0726P)^2^+7.0645P] where P=(Fo^2^+2Fc^2^)/3'
_refine_ls_weighting_scheme calc
_refine_ls_wR_factor_gt 0.1281
_refine_ls_wR_factor_ref 0.1330
_reflns_number_gt 10437
_reflns_number_total 11622
_reflns_threshold_expression >2sigma(I)
_cod_data_source_file b904580e.txt
_cod_data_source_block complex5
_cod_original_cell_volume 6300.7(9)
_cod_original_sg_symbol_H-M 'P 21/c'
_cod_database_code 7001664

loop_
_symmetry_equiv_pos_as_xyz
'x, y, z'
'-x, y+1/2, -z+1/2'
'-x, -y, -z'
'x, -y-1/2, z-1/2'

loop_
_atom_site_label
_atom_site_type_symbol
_atom_site_fract_x
_atom_site_fract_y
_atom_site_fract_z
_atom_site_U_iso_or_equiv
_atom_site_adp_type
_atom_site_occupancy
_atom_site_symmetry_multiplicity
_atom_site_calc_flag
_atom_site_refinement_flags
_atom_site_disorder_assembly
_atom_site_disorder_group
Nd1 Nd 0.322670(13) 0.610870(12) 0.163208(6) 0.02845(9) Uani 1 1 d . . .
Si1 Si 0.13723(9) 0.76645(8) 0.15570(5) 0.0462(3) Uani 1 1 d . . .
Si2 Si 0.23797(10) 0.74607(8) 0.07378(4) 0.0459(3) Uani 1 1 d . . .
O1 O 0.27216(19) 0.52975(16) 0.21739(9) 0.0335(6) Uani 1 1 d . . .
O2 O 0.48413(19) 0.56880(17) 0.16455(10) 0.0370(6) Uani 1 1 d . . .
O3 O 0.4050(6) 0.2103(4) 0.1093(2) 0.140(3) Uani 1 1 d . . .
O4 O 0.6677(6) 0.6752(5) 0.0085(3) 0.152(3) Uiso 1 1 d . . .
N1 N 0.3854(2) 0.66600(19) 0.24650(11) 0.0317(7) Uani 1 1 d . . .
N2 N 0.4344(2) 0.74725(19) 0.19339(11) 0.0340(7) Uani 1 1 d . . .
N3 N 0.3283(2) 0.4768(2) 0.11706(11) 0.0351(7) Uani 1 1 d . . .
N4 N 0.1727(2) 0.5259(2) 0.10495(12) 0.0422(8) Uani 1 1 d . . .
N5 N 0.2173(2) 0.7208(2) 0.12684(12) 0.0382(8) Uani 1 1 d . . .
C1 C 0.2785(3) 0.5143(2) 0.26189(13) 0.0304(8) Uani 1 1 d . . .
C2 C 0.2261(3) 0.4464(2) 0.27641(14) 0.0332(8) Uani 1 1 d . . .
C3 C 0.2434(3) 0.4283(3) 0.32391(14) 0.0369(9) Uani 1 1 d . . .
H3 H 0.2102 0.3825 0.3329 0.044 Uiso 1 1 calc R . .
C4 C 0.3074(3) 0.4737(2) 0.36024(14) 0.0361(9) Uani 1 1 d . A .
C5 C 0.3523(3) 0.5412(2) 0.34649(14) 0.0370(9) Uani 1 1 d . . .
H5 H 0.3935 0.5739 0.3698 0.044 Uiso 1 1 calc R . .
C6 C 0.3391(3) 0.5641(2) 0.29829(13) 0.0312(8) Uani 1 1 d . . .
C7 C 0.3888(3) 0.6367(2) 0.28861(13) 0.0318(8) Uani 1 1 d . . .
H7 H 0.4271 0.6658 0.3146 0.038 Uiso 1 1 calc R . .
C8 C 0.4318(3) 0.7409(2) 0.23947(13) 0.0313(8) Uani 1 1 d . . .
C9 C 0.4669(3) 0.8032(3) 0.27185(15) 0.0420(10) Uani 1 1 d . . .
H9 H 0.4636 0.7978 0.3037 0.050 Uiso 1 1 calc R . .
C10 C 0.5063(4) 0.8724(3) 0.25663(17) 0.0472(11) Uani 1 1 d . . .
H10 H 0.5309 0.9152 0.2779 0.057 Uiso 1 1 calc R . .
C11 C 0.5098(3) 0.8790(2) 0.20972(17) 0.0437(10) Uani 1 1 d . . .
H11 H 0.5366 0.9262 0.1986 0.052 Uiso 1 1 calc R . .
C12 C 0.4734(3) 0.8156(3) 0.17973(15) 0.0416(9) Uani 1 1 d . . .
H12 H 0.4762 0.8204 0.1478 0.050 Uiso 1 1 calc R . .
C13 C 0.1542(3) 0.3944(2) 0.23948(15) 0.0397(9) Uani 1 1 d . . .
C14 C 0.0972(3) 0.3304(3) 0.26258(17) 0.0515(11) Uani 1 1 d . . .
H14A H 0.1445 0.2922 0.2814 0.077 Uiso 1 1 calc R . .
H14B H 0.0508 0.3003 0.2381 0.077 Uiso 1 1 calc R . .
H14C H 0.0604 0.3584 0.2827 0.077 Uiso 1 1 calc R . .
C15 C 0.0737(3) 0.4501(3) 0.20825(18) 0.0560(12) Uani 1 1 d . . .
H15A H 0.0372 0.4792 0.2281 0.084 Uiso 1 1 calc R . .
H15B H 0.0277 0.4164 0.1855 0.084 Uiso 1 1 calc R . .
H15C H 0.1058 0.4896 0.1915 0.084 Uiso 1 1 calc R . .
C16 C 0.2126(4) 0.3481(3) 0.20875(16) 0.0508(11) Uani 1 1 d . . .
H16A H 0.2492 0.3872 0.1939 0.076 Uiso 1 1 calc R . .
H16B H 0.1665 0.3174 0.1845 0.076 Uiso 1 1 calc R . .
H16C H 0.2593 0.3104 0.2283 0.076 Uiso 1 1 calc R . .
C17 C 0.3257(3) 0.4468(3) 0.41264(14) 0.0455(10) Uani 1 1 d D . .
C18 C 0.4225(9) 0.3959(7) 0.4246(5) 0.080(3) Uiso 0.564(7) 1 d PD A 1
H18A H 0.4788 0.4307 0.4226 0.120 Uiso 0.564(7) 1 calc PR A 1
H18B H 0.4176 0.3506 0.4024 0.120 Uiso 0.564(7) 1 calc PR A 1
H18C H 0.4323 0.3742 0.4565 0.120 Uiso 0.564(7) 1 calc PR A 1
C18' C 0.3727(13) 0.3616(9) 0.4188(6) 0.080(3) Uiso 0.436(7) 1 d PD A 2
H18D H 0.4261 0.3588 0.4021 0.120 Uiso 0.436(7) 1 calc PR A 2
H18E H 0.3223 0.3206 0.4061 0.120 Uiso 0.436(7) 1 calc PR A 2
H18F H 0.3997 0.3510 0.4522 0.120 Uiso 0.436(7) 1 calc PR A 2
C19 C 0.2442(8) 0.3896(7) 0.4224(4) 0.072(2) Uiso 0.564(7) 1 d PD A 1
H19A H 0.2595 0.3751 0.4557 0.108 Uiso 0.564(7) 1 calc PR A 1
H19B H 0.2414 0.3400 0.4036 0.108 Uiso 0.564(7) 1 calc PR A 1
H19C H 0.1801 0.4175 0.4142 0.108 Uiso 0.564(7) 1 calc PR A 1
C19' C 0.2269(9) 0.4461(10) 0.4278(5) 0.072(2) Uiso 0.436(7) 1 d PD A 2
H19D H 0.2390 0.4332 0.4612 0.108 Uiso 0.436(7) 1 calc PR A 2
H19E H 0.1831 0.4048 0.4097 0.108 Uiso 0.436(7) 1 calc PR A 2
H19F H 0.1956 0.4998 0.4220 0.108 Uiso 0.436(7) 1 calc PR A 2
C20 C 0.3366(9) 0.5203(6) 0.4458(4) 0.066(2) Uiso 0.564(7) 1 d PD A 1
H20A H 0.3464 0.5010 0.4782 0.099 Uiso 0.564(7) 1 calc PR A 1
H20B H 0.2765 0.5537 0.4378 0.099 Uiso 0.564(7) 1 calc PR A 1
H20C H 0.3937 0.5530 0.4427 0.099 Uiso 0.564(7) 1 calc PR A 1
C20' C 0.3940(11) 0.5057(8) 0.4472(4) 0.066(2) Uiso 0.436(7) 1 d PD A 2
H20D H 0.3687 0.5615 0.4418 0.099 Uiso 0.436(7) 1 calc PR A 2
H20E H 0.4613 0.5031 0.4421 0.099 Uiso 0.436(7) 1 calc PR A 2
H20F H 0.3951 0.4895 0.4795 0.099 Uiso 0.436(7) 1 calc PR A 2
C21 C 0.5424(3) 0.5128(2) 0.15392(13) 0.0317(8) Uani 1 1 d . . .
C22 C 0.6495(3) 0.5180(2) 0.17001(13) 0.0347(8) Uani 1 1 d . . .
C23 C 0.7071(3) 0.4551(2) 0.15881(14) 0.0377(9) Uani 1 1 d . . .
H23 H 0.7768 0.4589 0.1702 0.045 Uiso 1 1 calc R . .
C24 C 0.6691(3) 0.3849(2) 0.13143(14) 0.0355(9) Uani 1 1 d . . .
C25 C 0.5671(3) 0.3805(2) 0.11535(14) 0.0363(9) Uani 1 1 d . . .
H25 H 0.5392 0.3355 0.0965 0.044 Uiso 1 1 calc R . .
C26 C 0.5031(3) 0.4417(2) 0.12640(13) 0.0322(8) Uani 1 1 d . . .
C27 C 0.3987(3) 0.4293(2) 0.10892(13) 0.0342(8) Uani 1 1 d . . .
H27 H 0.3788 0.3828 0.0898 0.041 Uiso 1 1 calc R . .
C28 C 0.2265(3) 0.4610(3) 0.09771(14) 0.0384(9) Uani 1 1 d . . .
C29 C 0.1838(4) 0.3897(3) 0.0751(2) 0.0572(13) Uani 1 1 d . . .
H29 H 0.2231 0.3438 0.0715 0.069 Uiso 1 1 calc R . .
C30 C 0.0811(4) 0.3893(3) 0.0581(2) 0.0663(16) Uani 1 1 d . . .
H30 H 0.0493 0.3425 0.0424 0.080 Uiso 1 1 calc R . .
C31 C 0.0256(3) 0.4567(3) 0.06386(17) 0.0555(12) Uani 1 1 d . . .
H31 H -0.0440 0.4573 0.0515 0.067 Uiso 1 1 calc R . .
C32 C 0.0731(3) 0.5233(3) 0.08797(17) 0.0512(11) Uani 1 1 d . . .
H32 H 0.0346 0.5690 0.0928 0.061 Uiso 1 1 calc R . .
C33 C 0.6972(3) 0.5918(3) 0.19921(16) 0.0435(10) Uani 1 1 d . . .
C34 C 0.8120(3) 0.5867(3) 0.2122(2) 0.0662(15) Uani 1 1 d . . .
H34A H 0.8328 0.5390 0.2322 0.099 Uiso 1 1 calc R . .
H34B H 0.8393 0.6362 0.2291 0.099 Uiso 1 1 calc R . .
H34C H 0.8365 0.5816 0.1836 0.099 Uiso 1 1 calc R . .
C35 C 0.6623(4) 0.5960(3) 0.24556(18) 0.0588(13) Uani 1 1 d . . .
H35A H 0.5906 0.6051 0.2386 0.088 Uiso 1 1 calc R . .
H35B H 0.6961 0.6410 0.2648 0.088 Uiso 1 1 calc R . .
H35C H 0.6780 0.5446 0.2627 0.088 Uiso 1 1 calc R . .
C36 C 0.6687(3) 0.6716(3) 0.17082(19) 0.0559(12) Uani 1 1 d . . .
H36A H 0.6975 0.6710 0.1433 0.084 Uiso 1 1 calc R . .
H36B H 0.6943 0.7186 0.1906 0.084 Uiso 1 1 calc R . .
H36C H 0.5965 0.6755 0.1607 0.084 Uiso 1 1 calc R . .
C37 C 0.7417(3) 0.3185(3) 0.12319(16) 0.0433(10) Uani 1 1 d . . .
C38 C 0.7936(4) 0.2806(3) 0.17104(19) 0.0608(13) Uani 1 1 d . . .
H38A H 0.8324 0.3226 0.1909 0.091 Uiso 1 1 calc R . .
H38B H 0.8376 0.2365 0.1660 0.091 Uiso 1 1 calc R . .
H38C H 0.7435 0.2587 0.1864 0.091 Uiso 1 1 calc R . .
C39 C 0.8210(4) 0.3568(3) 0.1001(2) 0.0600(13) Uani 1 1 d . . .
H39A H 0.7888 0.3789 0.0693 0.090 Uiso 1 1 calc R . .
H39B H 0.8690 0.3149 0.0964 0.090 Uiso 1 1 calc R . .
H39C H 0.8553 0.4008 0.1200 0.090 Uiso 1 1 calc R . .
C40 C 0.6884(4) 0.2504(3) 0.09076(19) 0.0612(14) Uani 1 1 d . . .
H40A H 0.6373 0.2259 0.1045 0.092 Uiso 1 1 calc R . .
H40B H 0.7365 0.2085 0.0871 0.092 Uiso 1 1 calc R . .
H40C H 0.6577 0.2734 0.0600 0.092 Uiso 1 1 calc R . .
C41 C 0.1892(5) 0.8644(3) 0.1869(2) 0.0763(17) Uani 1 1 d . . .
H41A H 0.2533 0.8531 0.2082 0.115 Uiso 1 1 calc R . .
H41B H 0.1431 0.8854 0.2048 0.115 Uiso 1 1 calc R . .
H41C H 0.1978 0.9050 0.1637 0.115 Uiso 1 1 calc R . .
C42 C 0.1113(4) 0.6956(3) 0.20196(19) 0.0637(14) Uani 1 1 d . . .
H42A H 0.0834 0.6445 0.1873 0.096 Uiso 1 1 calc R . .
H42B H 0.0639 0.7213 0.2176 0.096 Uiso 1 1 calc R . .
H42C H 0.1731 0.6842 0.2250 0.096 Uiso 1 1 calc R . .
C43 C 0.0128(4) 0.7932(4) 0.1157(2) 0.0798(18) Uani 1 1 d . . .
H43A H 0.0229 0.8308 0.0912 0.120 Uiso 1 1 calc R . .
H43B H -0.0293 0.8194 0.1341 0.120 Uiso 1 1 calc R . .
H43C H -0.0194 0.7434 0.1012 0.120 Uiso 1 1 calc R . .
C44 C 0.2641(5) 0.8583(3) 0.0662(2) 0.0762(17) Uani 1 1 d . . .
H44A H 0.2048 0.8903 0.0667 0.114 Uiso 1 1 calc R . .
H44B H 0.2824 0.8664 0.0362 0.114 Uiso 1 1 calc R . .
H44C H 0.3187 0.8760 0.0918 0.114 Uiso 1 1 calc R . .
C45 C 0.1336(5) 0.7167(4) 0.02286(18) 0.0731(16) Uani 1 1 d . . .
H45A H 0.1237 0.6576 0.0229 0.110 Uiso 1 1 calc R . .
H45B H 0.1502 0.7330 -0.0065 0.110 Uiso 1 1 calc R . .
H45C H 0.0727 0.7443 0.0258 0.110 Uiso 1 1 calc R . .
C46 C 0.3490(4) 0.6866(4) 0.06453(18) 0.0618(14) Uani 1 1 d . . .
H46A H 0.4067 0.6990 0.0899 0.093 Uiso 1 1 calc R . .
H46B H 0.3629 0.7019 0.0344 0.093 Uiso 1 1 calc R . .
H46C H 0.3347 0.6281 0.0645 0.093 Uiso 1 1 calc R . .
C47 C 0.3851(8) 0.1627(5) 0.0675(3) 0.114(3) Uani 1 1 d . . .
H47A H 0.4480 0.1486 0.0590 0.136 Uiso 1 1 calc R . .
H47B H 0.3437 0.1943 0.0415 0.136 Uiso 1 1 calc R . .
C48 C 0.3341(9) 0.0894(6) 0.0753(3) 0.142(4) Uani 1 1 d . . .
H48A H 0.3679 0.0406 0.0667 0.171 Uiso 1 1 calc R . .
H48B H 0.2648 0.0900 0.0567 0.171 Uiso 1 1 calc R . .
C49 C 0.3375(8) 0.0900(6) 0.1261(3) 0.126(3) Uani 1 1 d . . .
H49A H 0.3960 0.0600 0.1440 0.151 Uiso 1 1 calc R . .
H49B H 0.2768 0.0656 0.1326 0.151 Uiso 1 1 calc R . .
C50 C 0.3445(6) 0.1793(5) 0.1377(3) 0.107(3) Uani 1 1 d . . .
H50A H 0.2783 0.2053 0.1301 0.129 Uiso 1 1 calc R . .
H50B H 0.3751 0.1882 0.1713 0.129 Uiso 1 1 calc R . .
C51 C 0.7575(9) 0.6618(6) 0.0384(4) 0.149(4) Uiso 1 1 d D . .
H51A H 0.7631 0.6905 0.0686 0.178 Uiso 1 1 calc R . .
H51B H 0.8128 0.6788 0.0244 0.178 Uiso 1 1 calc R . .
C52 C 0.7549(8) 0.5719(6) 0.0442(4) 0.136(3) Uiso 1 1 d D . .
H52A H 0.7782 0.5583 0.0778 0.163 Uiso 1 1 calc R . .
H52B H 0.8010 0.5464 0.0272 0.163 Uiso 1 1 calc R . .
C53 C 0.6534(8) 0.5369(7) 0.0263(4) 0.154(4) Uiso 1 1 d D . .
H53A H 0.6344 0.4990 0.0491 0.185 Uiso 1 1 calc R . .
H53B H 0.6463 0.5094 -0.0043 0.185 Uiso 1 1 calc R . .
C54 C 0.5941(10) 0.6204(7) 0.0220(5) 0.168(5) Uiso 1 1 d . . .
H54A H 0.5318 0.6179 -0.0025 0.202 Uiso 1 1 calc R . .
H54B H 0.5795 0.6367 0.0522 0.202 Uiso 1 1 calc R . .
C55 C -0.026(2) 0.0713(17) 0.1692(10) 0.184(4) Uiso 0.50 1 d PD B 3
C56 C 0.032(2) 0.1410(17) 0.1524(9) 0.184(4) Uiso 0.50 1 d PD B 3
C57 C 0.018(2) 0.1498(16) 0.1006(9) 0.184(4) Uiso 0.50 1 d PD B 3
C58 C 0.025(2) 0.0624(15) 0.0855(9) 0.184(4) Uiso 0.50 1 d PD B 3
C59 C 0.015(2) 0.0758(13) 0.0320(8) 0.184(4) Uiso 0.50 1 d PD B 3
C60 C 0.0000 0.0000 0.0000 0.184(4) Uiso 1 2 d SD . 3

loop_
_atom_site_aniso_label
_atom_site_aniso_U_11
_atom_site_aniso_U_22
_atom_site_aniso_U_33
_atom_site_aniso_U_23
_atom_site_aniso_U_13
_atom_site_aniso_U_12
Nd1 0.02704(12) 0.03039(14) 0.02742(12) -0.00056(7) 0.00529(8) -0.00264(7)
Si1 0.0435(6) 0.0454(7) 0.0468(7) -0.0042(5) 0.0043(5) 0.0141(5)
Si2 0.0497(7) 0.0469(7) 0.0370(6) 0.0049(5) 0.0014(5) 0.0003(6)
O1 0.0342(13) 0.0343(14) 0.0310(13) 0.0014(11) 0.0057(11) -0.0062(11)
O2 0.0281(13) 0.0378(15) 0.0441(16) -0.0125(12) 0.0063(11) -0.0024(11)
O3 0.230(7) 0.103(4) 0.107(4) -0.028(3) 0.083(5) -0.073(4)
N1 0.0312(16) 0.0301(17) 0.0344(17) -0.0040(13) 0.0089(13) -0.0041(13)
N2 0.0338(16) 0.0333(17) 0.0335(17) 0.0007(13) 0.0051(13) -0.0024(14)
N3 0.0290(16) 0.0411(19) 0.0333(16) -0.0041(14) 0.0031(13) -0.0070(14)
N4 0.0318(17) 0.046(2) 0.045(2) -0.0004(16) 0.0015(15) -0.0023(15)
N5 0.0376(18) 0.0375(19) 0.0360(18) 0.0000(14) 0.0014(14) 0.0061(14)
C1 0.0268(17) 0.0311(19) 0.0336(19) 0.0023(15) 0.0074(15) 0.0033(15)
C2 0.0287(18) 0.031(2) 0.040(2) 0.0019(16) 0.0086(16) 0.0012(15)
C3 0.037(2) 0.036(2) 0.039(2) 0.0077(17) 0.0122(17) -0.0017(17)
C4 0.038(2) 0.036(2) 0.036(2) 0.0054(16) 0.0124(17) 0.0015(17)
C5 0.039(2) 0.038(2) 0.032(2) -0.0022(16) 0.0058(16) 0.0019(17)
C6 0.0309(18) 0.032(2) 0.0312(19) 0.0007(15) 0.0090(15) 0.0037(15)
C7 0.0316(18) 0.0312(19) 0.0322(19) -0.0053(15) 0.0065(15) -0.0003(15)
C8 0.0294(18) 0.0265(19) 0.038(2) -0.0013(15) 0.0078(15) -0.0022(15)
C9 0.052(2) 0.037(2) 0.038(2) -0.0078(17) 0.0141(19) -0.0086(19)
C10 0.054(3) 0.036(2) 0.052(3) -0.013(2) 0.014(2) -0.013(2)
C11 0.045(2) 0.032(2) 0.054(3) 0.0016(18) 0.012(2) -0.0104(18)
C12 0.043(2) 0.043(2) 0.038(2) 0.0035(18) 0.0097(18) -0.0090(18)
C13 0.038(2) 0.040(2) 0.040(2) 0.0047(17) 0.0066(18) -0.0112(17)
C14 0.049(3) 0.052(3) 0.052(3) 0.007(2) 0.007(2) -0.020(2)
C15 0.037(2) 0.061(3) 0.063(3) 0.016(2) -0.002(2) -0.013(2)
C16 0.060(3) 0.046(3) 0.046(3) -0.009(2) 0.012(2) -0.018(2)
C17 0.055(3) 0.049(3) 0.033(2) 0.0063(18) 0.0116(19) -0.004(2)
C21 0.0306(18) 0.034(2) 0.0310(18) -0.0010(15) 0.0079(15) -0.0045(16)
C22 0.0289(18) 0.039(2) 0.035(2) -0.0051(16) 0.0055(15) -0.0033(16)
C23 0.0299(19) 0.039(2) 0.044(2) 0.0005(17) 0.0078(16) -0.0010(16)
C24 0.039(2) 0.036(2) 0.034(2) 0.0031(16) 0.0145(17) -0.0003(16)
C25 0.044(2) 0.034(2) 0.032(2) -0.0013(15) 0.0106(17) -0.0030(17)
C26 0.0324(19) 0.035(2) 0.0291(18) -0.0024(15) 0.0075(15) -0.0037(16)
C27 0.039(2) 0.031(2) 0.0307(19) -0.0050(15) 0.0058(16) -0.0076(17)
C28 0.0318(19) 0.047(2) 0.034(2) -0.0055(17) 0.0045(16) -0.0087(18)
C29 0.038(2) 0.058(3) 0.072(3) -0.019(2) 0.005(2) -0.013(2)
C30 0.049(3) 0.075(4) 0.068(4) -0.020(3) 0.000(3) -0.027(3)
C31 0.029(2) 0.079(4) 0.053(3) 0.002(2) -0.0006(19) -0.015(2)
C32 0.033(2) 0.061(3) 0.056(3) 0.002(2) 0.0016(19) -0.001(2)
C33 0.030(2) 0.044(2) 0.053(3) -0.011(2) 0.0013(18) -0.0041(17)
C34 0.033(2) 0.061(3) 0.095(4) -0.025(3) -0.004(2) -0.004(2)
C35 0.056(3) 0.064(3) 0.050(3) -0.021(2) 0.000(2) -0.002(2)
C36 0.042(2) 0.046(3) 0.077(3) -0.009(2) 0.009(2) -0.011(2)
C37 0.042(2) 0.039(2) 0.051(3) 0.0031(19) 0.0167(19) 0.0040(18)
C38 0.060(3) 0.057(3) 0.066(3) 0.015(2) 0.016(3) 0.015(2)
C39 0.056(3) 0.061(3) 0.074(3) -0.001(3) 0.037(3) 0.007(2)
C40 0.062(3) 0.046(3) 0.081(4) -0.013(3) 0.026(3) 0.006(2)
C41 0.087(4) 0.054(3) 0.089(4) -0.020(3) 0.022(4) 0.009(3)
C42 0.066(3) 0.069(3) 0.062(3) 0.002(3) 0.027(3) 0.022(3)
C43 0.056(3) 0.109(5) 0.070(4) 0.003(3) 0.006(3) 0.040(3)
C44 0.082(4) 0.058(3) 0.085(4) 0.020(3) 0.012(3) -0.004(3)
C45 0.080(4) 0.091(4) 0.038(3) 0.003(3) -0.008(3) -0.008(3)
C46 0.073(3) 0.074(4) 0.043(3) 0.007(2) 0.023(2) 0.007(3)
C47 0.195(10) 0.084(5) 0.073(5) -0.001(4) 0.054(5) -0.004(6)
C48 0.219(12) 0.123(7) 0.106(7) -0.053(6) 0.079(7) -0.092(8)
C49 0.158(9) 0.114(7) 0.121(7) -0.004(6) 0.061(7) -0.053(6)
C50 0.117(6) 0.117(6) 0.097(6) -0.033(5) 0.044(5) -0.031(5)

loop_
_atom_type_symbol
_atom_type_description
_atom_type_scat_dispersion_real
_atom_type_scat_dispersion_imag
_atom_type_scat_source
C C 0.0033 0.0016 'International Tables Vol C Tables 4.2.6.8 and 6.1.1.4'
H H 0.0000 0.0000 'International Tables Vol C Tables 4.2.6.8 and 6.1.1.4'
N N 0.0061 0.0033 'International Tables Vol C Tables 4.2.6.8 and 6.1.1.4'
Nd Nd -0.1943 3.0179 'International Tables Vol C Tables 4.2.6.8 and 6.1.1.4'
O O 0.0106 0.0060 'International Tables Vol C Tables 4.2.6.8 and 6.1.1.4'
Si Si 0.0817 0.0704 'International Tables Vol C Tables 4.2.6.8 and 6.1.1.4'

loop_
_geom_angle_atom_site_label_1
_geom_angle_atom_site_label_2
_geom_angle_atom_site_label_3
_geom_angle
_geom_angle_site_symmetry_1
_geom_angle_site_symmetry_3
_geom_angle_publ_flag
O1 Nd1 O2 105.17(10) . . ?
O1 Nd1 N5 119.16(11) . . ?
O2 Nd1 N5 135.24(11) . . ?
O1 Nd1 N1 68.66(9) . . ?
O2 Nd1 N1 88.57(9) . . ?
N5 Nd1 N1 101.30(11) . . ?
O1 Nd1 N3 85.49(10) . . ?
O2 Nd1 N3 67.29(9) . . ?
N5 Nd1 N3 119.44(11) . . ?
N1 Nd1 N3 138.84(10) . . ?
O1 Nd1 N4 80.13(10) . . ?
O2 Nd1 N4 116.51(10) . . ?
N5 Nd1 N4 79.00(11) . . ?
N1 Nd1 N4 144.46(10) . . ?
N3 Nd1 N4 49.82(10) . . ?
O1 Nd1 N2 119.12(9) . . ?
O2 Nd1 N2 76.55(9) . . ?
N5 Nd1 N2 76.90(11) . . ?
N1 Nd1 N2 50.47(10) . . ?
N3 Nd1 N2 140.85(10) . . ?
N4 Nd1 N2 154.54(10) . . ?
O1 Nd1 Si2 142.80(7) . . ?
O2 Nd1 Si2 111.21(7) . . ?
N5 Nd1 Si2 27.34(8) . . ?
N1 Nd1 Si2 118.84(7) . . ?
N3 Nd1 Si2 101.25(8) . . ?
N4 Nd1 Si2 77.04(8) . . ?
N2 Nd1 Si2 77.79(7) . . ?
N5 Si1 C42 109.9(2) . . ?
N5 Si1 C43 113.3(2) . . ?
C42 Si1 C43 106.8(3) . . ?
N5 Si1 C41 112.8(2) . . ?
C42 Si1 C41 106.7(3) . . ?
C43 Si1 C41 106.9(3) . . ?
N5 Si2 C45 113.7(2) . . ?
N5 Si2 C46 108.7(2) . . ?
C45 Si2 C46 104.8(3) . . ?
N5 Si2 C44 114.9(2) . . ?
C45 Si2 C44 106.7(3) . . ?
C46 Si2 C44 107.4(3) . . ?
N5 Si2 Nd1 40.66(11) . . ?
C45 Si2 Nd1 120.36(19) . . ?
C46 Si2 Nd1 68.31(16) . . ?
C44 Si2 Nd1 132.5(2) . . ?
C1 O1 Nd1 146.8(2) . . ?
C21 O2 Nd1 147.8(2) . . ?
C50 O3 C47 106.8(6) . . ?
C51 O4 C54 108.3(9) . . ?
C7 N1 C8 122.1(3) . . ?
C7 N1 Nd1 134.2(3) . . ?
C8 N1 Nd1 103.4(2) . . ?
C12 N2 C8 117.6(3) . . ?
C12 N2 Nd1 144.9(3) . . ?
C8 N2 Nd1 96.6(2) . . ?
C27 N3 C28 122.1(3) . . ?
C27 N3 Nd1 135.3(2) . . ?
C28 N3 Nd1 102.6(2) . . ?
C28 N4 C32 118.3(4) . . ?
C28 N4 Nd1 97.5(2) . . ?
C32 N4 Nd1 143.6(3) . . ?
Si2 N5 Si1 127.7(2) . . ?
Si2 N5 Nd1 112.00(17) . . ?
Si1 N5 Nd1 120.25(17) . . ?
O1 C1 C2 121.3(3) . . ?
O1 C1 C6 121.2(3) . . ?
C2 C1 C6 117.5(3) . . ?
C3 C2 C1 118.5(4) . . ?
C3 C2 C13 121.2(3) . . ?
C1 C2 C13 120.3(3) . . ?
C2 C3 C4 124.7(4) . . ?
C2 C3 H3 117.6 . . ?
C4 C3 H3 117.6 . . ?
C5 C4 C3 116.5(4) . . ?
C5 C4 C17 122.3(4) . . ?
C3 C4 C17 121.2(3) . . ?
C4 C5 C6 122.4(4) . . ?
C4 C5 H5 118.8 . . ?
C6 C5 H5 118.8 . . ?
C5 C6 C7 117.0(3) . . ?
C5 C6 C1 120.0(3) . . ?
C7 C6 C1 123.0(3) . . ?
N1 C7 C6 125.0(3) . . ?
N1 C7 H7 117.5 . . ?
C6 C7 H7 117.5 . . ?
N2 C8 C9 122.0(3) . . ?
N2 C8 N1 109.0(3) . . ?
C9 C8 N1 128.9(4) . . ?
C10 C9 C8 118.8(4) . . ?
C10 C9 H9 120.6 . . ?
C8 C9 H9 120.6 . . ?
C9 C10 C11 119.4(4) . . ?
C9 C10 H10 120.3 . . ?
C11 C10 H10 120.3 . . ?
C12 C11 C10 118.7(4) . . ?
C12 C11 H11 120.6 . . ?
C10 C11 H11 120.6 . . ?
N2 C12 C11 123.4(4) . . ?
N2 C12 H12 118.3 . . ?
C11 C12 H12 118.3 . . ?
C16 C13 C2 109.8(3) . . ?
C16 C13 C14 108.1(4) . . ?
C2 C13 C14 112.1(4) . . ?
C16 C13 C15 110.2(4) . . ?
C2 C13 C15 110.2(3) . . ?
C14 C13 C15 106.4(4) . . ?
C13 C14 H14A 109.5 . . ?
C13 C14 H14B 109.5 . . ?
H14A C14 H14B 109.5 . . ?
C13 C14 H14C 109.5 . . ?
H14A C14 H14C 109.5 . . ?
H14B C14 H14C 109.5 . . ?
C13 C15 H15A 109.5 . . ?
C13 C15 H15B 109.5 . . ?
H15A C15 H15B 109.5 . . ?
C13 C15 H15C 109.5 . . ?
H15A C15 H15C 109.5 . . ?
H15B C15 H15C 109.5 . . ?
C13 C16 H16A 109.5 . . ?
C13 C16 H16B 109.5 . . ?
H16A C16 H16B 109.5 . . ?
C13 C16 H16C 109.5 . . ?
H16A C16 H16C 109.5 . . ?
H16B C16 H16C 109.5 . . ?
C18' C17 C20 131.5(8) . . ?
C18' C17 C19' 110.0(9) . . ?
C20 C17 C19' 77.6(7) . . ?
C18' C17 C19 74.6(8) . . ?
C20 C17 C19 109.1(7) . . ?
C19' C17 C19 37.0(6) . . ?
C18' C17 C18 33.0(6) . . ?
C20 C17 C18 109.0(7) . . ?
C19' C17 C18 135.6(8) . . ?
C19 C17 C18 105.3(7) . . ?
C18' C17 C20' 108.1(9) . . ?
C20 C17 C20' 31.0(5) . . ?
C19' C17 C20' 105.5(8) . . ?
C19 C17 C20' 128.2(7) . . ?
C18 C17 C20' 79.7(7) . . ?
C18' C17 C4 110.0(7) . . ?
C20 C17 C4 111.9(5) . . ?
C19' C17 C4 109.5(6) . . ?
C19 C17 C4 113.2(5) . . ?
C18 C17 C4 108.1(6) . . ?
C20' C17 C4 113.7(6) . . ?
C17 C18 H18A 109.5 . . ?
C17 C18 H18B 109.5 . . ?
C17 C18 H18C 109.5 . . ?
C17 C18' H18D 109.5 . . ?
C17 C18' H18E 109.5 . . ?
H18D C18' H18E 109.5 . . ?
C17 C18' H18F 109.5 . . ?
H18D C18' H18F 109.5 . . ?
H18E C18' H18F 109.5 . . ?
C17 C19 H19A 109.5 . . ?
C17 C19 H19B 109.5 . . ?
C17 C19 H19C 109.5 . . ?
C17 C19' H19D 109.5 . . ?
C17 C19' H19E 109.5 . . ?
H19D C19' H19E 109.5 . . ?
C17 C19' H19F 109.5 . . ?
H19D C19' H19F 109.5 . . ?
H19E C19' H19F 109.5 . . ?
C17 C20 H20A 109.5 . . ?
C17 C20 H20B 109.5 . . ?
C17 C20 H20C 109.5 . . ?
C17 C20' H20D 109.5 . . ?
C17 C20' H20E 109.5 . . ?
H20D C20' H20E 109.5 . . ?
C17 C20' H20F 109.5 . . ?
H20D C20' H20F 109.5 . . ?
H20E C20' H20F 109.5 . . ?
O2 C21 C26 121.6(3) . . ?
O2 C21 C22 121.5(3) . . ?
C26 C21 C22 116.9(3) . . ?
C23 C22 C21 118.7(3) . . ?
C23 C22 C33 121.2(3) . . ?
C21 C22 C33 120.1(3) . . ?
C22 C23 C24 124.9(4) . . ?
C22 C23 H23 117.6 . . ?
C24 C23 H23 117.6 . . ?
C25 C24 C23 116.6(4) . . ?
C25 C24 C37 124.3(4) . . ?
C23 C24 C37 119.1(4) . . ?
C24 C25 C26 121.8(4) . . ?
C24 C25 H25 119.1 . . ?
C26 C25 H25 119.1 . . ?
C25 C26 C27 116.7(3) . . ?
C25 C26 C21 121.2(3) . . ?
C27 C26 C21 122.0(3) . . ?
N3 C27 C26 125.7(3) . . ?
N3 C27 H27 117.2 . . ?
C26 C27 H27 117.2 . . ?
N4 C28 C29 122.9(4) . . ?
N4 C28 N3 109.2(3) . . ?
C29 C28 N3 127.8(4) . . ?
C30 C29 C28 117.1(5) . . ?
C30 C29 H29 121.4 . . ?
C28 C29 H29 121.4 . . ?
C31 C30 C29 120.4(5) . . ?
C31 C30 H30 119.8 . . ?
C29 C30 H30 119.8 . . ?
C30 C31 C32 118.8(4) . . ?
C30 C31 H31 120.6 . . ?
C32 C31 H31 120.6 . . ?
N4 C32 C31 122.5(5) . . ?
N4 C32 H32 118.8 . . ?
C31 C32 H32 118.8 . . ?
C22 C33 C35 110.0(4) . . ?
C22 C33 C36 109.9(4) . . ?
C35 C33 C36 110.0(4) . . ?
C22 C33 C34 112.2(4) . . ?
C35 C33 C34 107.4(4) . . ?
C36 C33 C34 107.2(4) . . ?
C33 C34 H34A 109.5 . . ?
C33 C34 H34B 109.5 . . ?
H34A C34 H34B 109.5 . . ?
C33 C34 H34C 109.5 . . ?
H34A C34 H34C 109.5 . . ?
H34B C34 H34C 109.5 . . ?
C33 C35 H35A 109.5 . . ?
C33 C35 H35B 109.5 . . ?
H35A C35 H35B 109.5 . . ?
C33 C35 H35C 109.5 . . ?
H35A C35 H35C 109.5 . . ?
H35B C35 H35C 109.5 . . ?
C33 C36 H36A 109.5 . . ?
C33 C36 H36B 109.5 . . ?
H36A C36 H36B 109.5 . . ?
C33 C36 H36C 109.5 . . ?
H36A C36 H36C 109.5 . . ?
H36B C36 H36C 109.5 . . ?
C24 C37 C40 111.8(4) . . ?
C24 C37 C38 109.0(4) . . ?
C40 C37 C38 108.9(4) . . ?
C24 C37 C39 109.7(4) . . ?
C40 C37 C39 108.1(4) . . ?
C38 C37 C39 109.2(4) . . ?
C37 C38 H38A 109.5 . . ?
C37 C38 H38B 109.5 . . ?
H38A C38 H38B 109.5 . . ?
C37 C38 H38C 109.5 . . ?
H38A C38 H38C 109.5 . . ?
H38B C38 H38C 109.5 . . ?
C37 C39 H39A 109.5 . . ?
C37 C39 H39B 109.5 . . ?
H39A C39 H39B 109.5 . . ?
C37 C39 H39C 109.5 . . ?
H39A C39 H39C 109.5 . . ?
H39B C39 H39C 109.5 . . ?
C37 C40 H40A 109.5 . . ?
C37 C40 H40B 109.5 . . ?
H40A C40 H40B 109.5 . . ?
C37 C40 H40C 109.5 . . ?
H40A C40 H40C 109.5 . . ?
H40B C40 H40C 109.5 . . ?
Si1 C41 H41A 109.5 . . ?
Si1 C41 H41B 109.5 . . ?
H41A C41 H41B 109.5 . . ?
Si1 C41 H41C 109.5 . . ?
H41A C41 H41C 109.5 . . ?
H41B C41 H41C 109.5 . . ?
Si1 C42 H42A 109.5 . . ?
Si1 C42 H42B 109.5 . . ?
H42A C42 H42B 109.5 . . ?
Si1 C42 H42C 109.5 . . ?
H42A C42 H42C 109.5 . . ?
H42B C42 H42C 109.5 . . ?
Si1 C43 H43A 109.5 . . ?
Si1 C43 H43B 109.5 . . ?
H43A C43 H43B 109.5 . . ?
Si1 C43 H43C 109.5 . . ?
H43A C43 H43C 109.5 . . ?
H43B C43 H43C 109.5 . . ?
Si2 C44 H44A 109.5 . . ?
Si2 C44 H44B 109.5 . . ?
H44A C44 H44B 109.5 . . ?
Si2 C44 H44C 109.5 . . ?
H44A C44 H44C 109.5 . . ?
H44B C44 H44C 109.5 . . ?
Si2 C45 H45A 109.5 . . ?
Si2 C45 H45B 109.5 . . ?
H45A C45 H45B 109.5 . . ?
Si2 C45 H45C 109.5 . . ?
H45A C45 H45C 109.5 . . ?
H45B C45 H45C 109.5 . . ?
Si2 C46 H46A 109.5 . . ?
Si2 C46 H46B 109.5 . . ?
H46A C46 H46B 109.5 . . ?
Si2 C46 H46C 109.5 . . ?
H46A C46 H46C 109.5 . . ?
H46B C46 H46C 109.5 . . ?
O3 C47 C48 109.0(6) . . ?
O3 C47 H47A 109.9 . . ?
C48 C47 H47A 109.9 . . ?
O3 C47 H47B 109.9 . . ?
C48 C47 H47B 109.9 . . ?
H47A C47 H47B 108.3 . . ?
C47 C48 C49 104.6(7) . . ?
C47 C48 H48A 110.8 . . ?
C49 C48 H48A 110.8 . . ?
C47 C48 H48B 110.8 . . ?
C49 C48 H48B 110.8 . . ?
H48A C48 H48B 108.9 . . ?
C48 C49 C50 102.7(7) . . ?
C48 C49 H49A 111.2 . . ?
C50 C49 H49A 111.2 . . ?
C48 C49 H49B 111.2 . . ?
C50 C49 H49B 111.2 . . ?
H49A C49 H49B 109.1 . . ?
O3 C50 C49 103.5(6) . . ?
O3 C50 H50A 111.1 . . ?
C49 C50 H50A 111.1 . . ?
O3 C50 H50B 111.1 . . ?
C49 C50 H50B 111.1 . . ?
H50A C50 H50B 109.0 . . ?
O4 C51 C52 100.9(9) . . ?
O4 C51 H51A 111.6 . . ?
C52 C51 H51A 111.6 . . ?
O4 C51 H51B 111.6 . . ?
C52 C51 H51B 111.6 . . ?
H51A C51 H51B 109.4 . . ?
C51 C52 C53 112.7(9) . . ?
C51 C52 H52A 109.0 . . ?
C53 C52 H52A 109.0 . . ?
C51 C52 H52B 109.0 . . ?
C53 C52 H52B 109.0 . . ?
H52A C52 H52B 107.8 . . ?
C52 C53 C54 97.2(9) . . ?
C52 C53 H53A 112.3 . . ?
C54 C53 H53A 112.3 . . ?
C52 C53 H53B 112.3 . . ?
C54 C53 H53B 112.3 . . ?
H53A C53 H53B 109.9 . . ?
O4 C54 C53 99.7(10) . . ?
O4 C54 H54A 111.8 . . ?
C53 C54 H54A 111.8 . . ?
O4 C54 H54B 111.8 . . ?
C53 C54 H54B 111.8 . . ?
H54A C54 H54B 109.6 . . ?
C57 C56 C55 116(2) . . ?
C56 C57 C58 102(2) . . ?
C57 C58 C59 99.5(19) . . ?
C58 C59 C60 117.8(19) . . ?
C59 C60 C59 180(2) 3 . ?

loop_
_geom_bond_atom_site_label_1
_geom_bond_atom_site_label_2
_geom_bond_distance
_geom_bond_site_symmetry_2
_geom_bond_publ_flag
Nd1 O1 2.280(2) . ?
Nd1 O2 2.313(3) . ?
Nd1 N5 2.385(3) . ?
Nd1 N1 2.536(3) . ?
Nd1 N3 2.566(3) . ?
Nd1 N4 2.720(3) . ?
Nd1 N2 2.721(3) . ?
Nd1 Si2 3.3936(12) . ?
Si1 N5 1.699(4) . ?
Si1 C42 1.864(5) . ?
Si1 C43 1.882(5) . ?
Si1 C41 1.886(6) . ?
Si2 N5 1.681(4) . ?
Si2 C45 1.868(5) . ?
Si2 C46 1.876(5) . ?
Si2 C44 1.879(6) . ?
O1 C1 1.299(4) . ?
O2 C21 1.294(5) . ?
O3 C50 1.395(9) . ?
O3 C47 1.409(8) . ?
O4 C51 1.352(11) . ?
O4 C54 1.467(13) . ?
N1 C7 1.303(5) . ?
N1 C8 1.409(5) . ?
N2 C12 1.332(5) . ?
N2 C8 1.351(5) . ?
N3 C27 1.301(5) . ?
N3 C28 1.404(5) . ?
N4 C28 1.331(5) . ?
N4 C32 1.344(5) . ?
C1 C2 1.432(5) . ?
C1 C6 1.434(5) . ?
C2 C3 1.376(5) . ?
C2 C13 1.533(5) . ?
C3 C4 1.414(6) . ?
C3 H3 0.9400 . ?
C4 C5 1.362(6) . ?
C4 C17 1.547(5) . ?
C5 C6 1.418(5) . ?
C5 H5 0.9400 . ?
C6 C7 1.423(5) . ?
C7 H7 0.9400 . ?
C8 C9 1.390(5) . ?
C9 C10 1.364(6) . ?
C9 H9 0.9400 . ?
C10 C11 1.378(6) . ?
C10 H10 0.9400 . ?
C11 C12 1.366(6) . ?
C11 H11 0.9400 . ?
C12 H12 0.9400 . ?
C13 C16 1.529(6) . ?
C13 C14 1.545(6) . ?
C13 C15 1.549(6) . ?
C14 H14A 0.9700 . ?
C14 H14B 0.9700 . ?
C14 H14C 0.9700 . ?
C15 H15A 0.9700 . ?
C15 H15B 0.9700 . ?
C15 H15C 0.9700 . ?
C16 H16A 0.9700 . ?
C16 H16B 0.9700 . ?
C16 H16C 0.9700 . ?
C17 C18' 1.520(13) . ?
C17 C20 1.519(10) . ?
C17 C19' 1.521(12) . ?
C17 C19 1.531(10) . ?
C17 C18 1.536(11) . ?
C17 C20' 1.537(12) . ?
C18 H18A 0.9700 . ?
C18 H18B 0.9700 . ?
C18 H18C 0.9700 . ?
C18' H18D 0.9700 . ?
C18' H18E 0.9700 . ?
C18' H18F 0.9700 . ?
C19 H19A 0.9700 . ?
C19 H19B 0.9700 . ?
C19 H19C 0.9700 . ?
C19' H19D 0.9700 . ?
C19' H19E 0.9700 . ?
C19' H19F 0.9700 . ?
C20 H20A 0.9700 . ?
C20 H20B 0.9700 . ?
C20 H20C 0.9700 . ?
C20' H20D 0.9700 . ?
C20' H20E 0.9700 . ?
C20' H20F 0.9700 . ?
C21 C26 1.436(5) . ?
C21 C22 1.440(5) . ?
C22 C23 1.377(5) . ?
C22 C33 1.525(5) . ?
C23 C24 1.418(6) . ?
C23 H23 0.9400 . ?
C24 C25 1.372(6) . ?
C24 C37 1.525(6) . ?
C25 C26 1.412(5) . ?
C25 H25 0.9400 . ?
C26 C27 1.421(5) . ?
C27 H27 0.9400 . ?
C28 C29 1.392(6) . ?
C29 C30 1.383(7) . ?
C29 H29 0.9400 . ?
C30 C31 1.366(7) . ?
C30 H30 0.9400 . ?
C31 C32 1.369(7) . ?
C31 H31 0.9400 . ?
C32 H32 0.9400 . ?
C33 C35 1.531(7) . ?
C33 C36 1.536(7) . ?
C33 C34 1.538(6) . ?
C34 H34A 0.9700 . ?
C34 H34B 0.9700 . ?
C34 H34C 0.9700 . ?
C35 H35A 0.9700 . ?
C35 H35B 0.9700 . ?
C35 H35C 0.9700 . ?
C36 H36A 0.9700 . ?
C36 H36B 0.9700 . ?
C36 H36C 0.9700 . ?
C37 C40 1.525(6) . ?
C37 C38 1.536(6) . ?
C37 C39 1.536(6) . ?
C38 H38A 0.9700 . ?
C38 H38B 0.9700 . ?
C38 H38C 0.9700 . ?
C39 H39A 0.9700 . ?
C39 H39B 0.9700 . ?
C39 H39C 0.9700 . ?
C40 H40A 0.9700 . ?
C40 H40B 0.9700 . ?
C40 H40C 0.9700 . ?
C41 H41A 0.9700 . ?
C41 H41B 0.9700 . ?
C41 H41C 0.9700 . ?
C42 H42A 0.9700 . ?
C42 H42B 0.9700 . ?
C42 H42C 0.9700 . ?
C43 H43A 0.9700 . ?
C43 H43B 0.9700 . ?
C43 H43C 0.9700 . ?
C44 H44A 0.9700 . ?
C44 H44B 0.9700 . ?
C44 H44C 0.9700 . ?
C45 H45A 0.9700 . ?
C45 H45B 0.9700 . ?
C45 H45C 0.9700 . ?
C46 H46A 0.9700 . ?
C46 H46B 0.9700 . ?
C46 H46C 0.9700 . ?
C47 C48 1.425(10) . ?
C47 H47A 0.9800 . ?
C47 H47B 0.9800 . ?
C48 C49 1.465(11) . ?
C48 H48A 0.9800 . ?
C48 H48B 0.9800 . ?
C49 C50 1.487(11) . ?
C49 H49A 0.9800 . ?
C49 H49B 0.9800 . ?
C50 H50A 0.9800 . ?
C50 H50B 0.9800 . ?
C51 C52 1.471(11) . ?
C51 H51A 0.9800 . ?
C51 H51B 0.9800 . ?
C52 C53 1.484(11) . ?
C52 H52A 0.9800 . ?
C52 H52B 0.9800 . ?
C53 C54 1.571(14) . ?
C53 H53A 0.9800 . ?
C53 H53B 0.9800 . ?
C54 H54A 0.9800 . ?
C54 H54B 0.9800 . ?
C55 C56 1.525(18) . ?
C56 C57 1.480(18) . ?
C57 C58 1.494(18) . ?
C58 C59 1.545(17) . ?
C59 C60 1.526(17) . ?
C60 C59 1.526(17) 3 ?

loop_
_geom_torsion_atom_site_label_1
_geom_torsion_atom_site_label_2
_geom_torsion_atom_site_label_3
_geom_torsion_atom_site_label_4
_geom_torsion
_geom_torsion_site_symmetry_1
_geom_torsion_site_symmetry_2
_geom_torsion_site_symmetry_3
_geom_torsion_site_symmetry_4
_geom_torsion_publ_flag
O1 Nd1 Si2 N5 37.5(2) . . . . ?
O2 Nd1 Si2 N5 -155.23(19) . . . . ?
N1 Nd1 Si2 N5 -54.7(2) . . . . ?
N3 Nd1 Si2 N5 134.95(19) . . . . ?
N4 Nd1 Si2 N5 91.1(2) . . . . ?
N2 Nd1 Si2 N5 -85.1(2) . . . . ?
O1 Nd1 Si2 C45 -54.4(3) . . . . ?
O2 Nd1 Si2 C45 112.9(2) . . . . ?
N5 Nd1 Si2 C45 -91.9(3) . . . . ?
N1 Nd1 Si2 C45 -146.5(3) . . . . ?
N3 Nd1 Si2 C45 43.1(3) . . . . ?
N4 Nd1 Si2 C45 -0.8(3) . . . . ?
N2 Nd1 Si2 C45 -176.9(3) . . . . ?
O1 Nd1 Si2 C46 -149.3(2) . . . . ?
O2 Nd1 Si2 C46 17.9(2) . . . . ?
N5 Nd1 Si2 C46 173.2(3) . . . . ?
N1 Nd1 Si2 C46 118.5(2) . . . . ?
N3 Nd1 Si2 C46 -51.9(2) . . . . ?
N4 Nd1 Si2 C46 -95.8(2) . . . . ?
N2 Nd1 Si2 C46 88.1(2) . . . . ?
O1 Nd1 Si2 C44 116.6(3) . . . . ?
O2 Nd1 Si2 C44 -76.1(3) . . . . ?
N5 Nd1 Si2 C44 79.1(3) . . . . ?
N1 Nd1 Si2 C44 24.4(3) . . . . ?
N3 Nd1 Si2 C44 -145.9(3) . . . . ?
N4 Nd1 Si2 C44 170.2(3) . . . . ?
N2 Nd1 Si2 C44 -6.0(3) . . . . ?
O2 Nd1 O1 C1 75.0(4) . . . . ?
N5 Nd1 O1 C1 -98.6(4) . . . . ?
N1 Nd1 O1 C1 -7.3(4) . . . . ?
N3 Nd1 O1 C1 140.0(4) . . . . ?
N4 Nd1 O1 C1 -170.0(4) . . . . ?
N2 Nd1 O1 C1 -7.8(5) . . . . ?
Si2 Nd1 O1 C1 -117.3(4) . . . . ?
O1 Nd1 O2 C21 72.0(5) . . . . ?
N5 Nd1 O2 C21 -115.9(5) . . . . ?
N1 Nd1 O2 C21 139.4(5) . . . . ?
N3 Nd1 O2 C21 -6.4(5) . . . . ?
N4 Nd1 O2 C21 -14.4(5) . . . . ?
N2 Nd1 O2 C21 -171.1(5) . . . . ?
Si2 Nd1 O2 C21 -100.1(5) . . . . ?
O1 Nd1 N1 C7 11.5(3) . . . . ?
O2 Nd1 N1 C7 -95.4(3) . . . . ?
N5 Nd1 N1 C7 128.6(3) . . . . ?
N3 Nd1 N1 C7 -43.4(4) . . . . ?
N4 Nd1 N1 C7 41.8(4) . . . . ?
N2 Nd1 N1 C7 -169.1(4) . . . . ?
Si2 Nd1 N1 C7 151.1(3) . . . . ?
O1 Nd1 N1 C8 -175.1(2) . . . . ?
O2 Nd1 N1 C8 78.0(2) . . . . ?
N5 Nd1 N1 C8 -58.0(2) . . . . ?
N3 Nd1 N1 C8 130.1(2) . . . . ?
N4 Nd1 N1 C8 -144.8(2) . . . . ?
N2 Nd1 N1 C8 4.4(2) . . . . ?
Si2 Nd1 N1 C8 -35.5(2) . . . . ?
O1 Nd1 N2 C12 -171.0(5) . . . . ?
O2 Nd1 N2 C12 89.0(5) . . . . ?
N5 Nd1 N2 C12 -54.7(5) . . . . ?
N1 Nd1 N2 C12 -171.6(5) . . . . ?
N3 Nd1 N2 C12 66.2(5) . . . . ?
N4 Nd1 N2 C12 -35.5(6) . . . . ?
Si2 Nd1 N2 C12 -26.7(5) . . . . ?
O1 Nd1 N2 C8 -3.8(3) . . . . ?
O2 Nd1 N2 C8 -103.9(2) . . . . ?
N5 Nd1 N2 C8 112.5(2) . . . . ?
N1 Nd1 N2 C8 -4.5(2) . . . . ?
N3 Nd1 N2 C8 -126.6(2) . . . . ?
N4 Nd1 N2 C8 131.7(3) . . . . ?
Si2 Nd1 N2 C8 140.5(2) . . . . ?
O1 Nd1 N3 C27 -106.3(4) . . . . ?
O2 Nd1 N3 C27 2.2(4) . . . . ?
N5 Nd1 N3 C27 132.6(4) . . . . ?
N1 Nd1 N3 C27 -56.5(4) . . . . ?
N4 Nd1 N3 C27 172.8(4) . . . . ?
N2 Nd1 N3 C27 26.3(4) . . . . ?
Si2 Nd1 N3 C27 110.7(4) . . . . ?
O1 Nd1 N3 C28 75.3(2) . . . . ?
O2 Nd1 N3 C28 -176.2(3) . . . . ?
N5 Nd1 N3 C28 -45.8(3) . . . . ?
N1 Nd1 N3 C28 125.2(2) . . . . ?
N4 Nd1 N3 C28 -5.6(2) . . . . ?
N2 Nd1 N3 C28 -152.1(2) . . . . ?
Si2 Nd1 N3 C28 -67.7(2) . . . . ?
O1 Nd1 N4 C28 -86.7(3) . . . . ?
O2 Nd1 N4 C28 15.5(3) . . . . ?
N5 Nd1 N4 C28 150.8(3) . . . . ?
N1 Nd1 N4 C28 -115.1(3) . . . . ?
N3 Nd1 N4 C28 5.8(2) . . . . ?
N2 Nd1 N4 C28 131.8(3) . . . . ?
Si2 Nd1 N4 C28 122.9(3) . . . . ?
O1 Nd1 N4 C32 82.8(5) . . . . ?
O2 Nd1 N4 C32 -175.1(5) . . . . ?
N5 Nd1 N4 C32 -39.7(5) . . . . ?
N1 Nd1 N4 C32 54.4(6) . . . . ?
N3 Nd1 N4 C32 175.2(6) . . . . ?
N2 Nd1 N4 C32 -58.8(6) . . . . ?
Si2 Nd1 N4 C32 -67.6(5) . . . . ?
C45 Si2 N5 Si1 -73.2(4) . . . . ?
C46 Si2 N5 Si1 170.5(3) . . . . ?
C44 Si2 N5 Si1 50.2(4) . . . . ?
Nd1 Si2 N5 Si1 177.2(4) . . . . ?
C45 Si2 N5 Nd1 109.7(3) . . . . ?
C46 Si2 N5 Nd1 -6.7(3) . . . . ?
C44 Si2 N5 Nd1 -127.0(3) . . . . ?
C42 Si1 N5 Si2 161.2(3) . . . . ?
C43 Si1 N5 Si2 41.8(4) . . . . ?
C41 Si1 N5 Si2 -79.8(3) . . . . ?
C42 Si1 N5 Nd1 -21.9(3) . . . . ?
C43 Si1 N5 Nd1 -141.2(3) . . . . ?
C41 Si1 N5 Nd1 97.1(3) . . . . ?
O1 Nd1 N5 Si2 -155.06(15) . . . . ?
O2 Nd1 N5 Si2 33.7(2) . . . . ?
N1 Nd1 N5 Si2 133.21(17) . . . . ?
N3 Nd1 N5 Si2 -52.9(2) . . . . ?
N4 Nd1 N5 Si2 -83.03(18) . . . . ?
N2 Nd1 N5 Si2 88.68(18) . . . . ?
O1 Nd1 N5 Si1 27.5(2) . . . . ?
O2 Nd1 N5 Si1 -143.73(16) . . . . ?
N1 Nd1 N5 Si1 -44.2(2) . . . . ?
N3 Nd1 N5 Si1 129.73(18) . . . . ?
N4 Nd1 N5 Si1 99.6(2) . . . . ?
N2 Nd1 N5 Si1 -88.7(2) . . . . ?
Si2 Nd1 N5 Si1 -177.4(3) . . . . ?
Nd1 O1 C1 C2 -177.8(3) . . . . ?
Nd1 O1 C1 C6 1.5(6) . . . . ?
O1 C1 C2 C3 173.8(3) . . . . ?
C6 C1 C2 C3 -5.6(5) . . . . ?
O1 C1 C2 C13 -5.0(5) . . . . ?
C6 C1 C2 C13 175.6(3) . . . . ?
C1 C2 C3 C4 2.1(6) . . . . ?
C13 C2 C3 C4 -179.1(4) . . . . ?
C2 C3 C4 C5 1.8(6) . . . . ?
C2 C3 C4 C17 -177.5(4) . . . . ?
C3 C4 C5 C6 -2.1(6) . . . . ?
C17 C4 C5 C6 177.2(4) . . . . ?
C4 C5 C6 C7 179.0(4) . . . . ?
C4 C5 C6 C1 -1.5(6) . . . . ?
O1 C1 C6 C5 -174.0(3) . . . . ?
C2 C1 C6 C5 5.4(5) . . . . ?
O1 C1 C6 C7 5.5(6) . . . . ?
C2 C1 C6 C7 -175.2(3) . . . . ?
C8 N1 C7 C6 176.3(3) . . . . ?
Nd1 N1 C7 C6 -11.2(6) . . . . ?
C5 C6 C7 N1 179.5(4) . . . . ?
C1 C6 C7 N1 0.0(6) . . . . ?
C12 N2 C8 C9 0.9(6) . . . . ?
Nd1 N2 C8 C9 -170.8(3) . . . . ?
C12 N2 C8 N1 178.2(3) . . . . ?
Nd1 N2 C8 N1 6.5(3) . . . . ?
C7 N1 C8 N2 167.3(3) . . . . ?
Nd1 N1 C8 N2 -7.2(3) . . . . ?
C7 N1 C8 C9 -15.7(6) . . . . ?
Nd1 N1 C8 C9 169.9(4) . . . . ?
N2 C8 C9 C10 -0.8(6) . . . . ?
N1 C8 C9 C10 -177.6(4) . . . . ?
C8 C9 C10 C11 0.3(7) . . . . ?
C9 C10 C11 C12 0.0(7) . . . . ?
C8 N2 C12 C11 -0.6(6) . . . . ?
Nd1 N2 C12 C11 165.0(3) . . . . ?
C10 C11 C12 N2 0.1(7) . . . . ?
C3 C2 C13 C16 -112.9(4) . . . . ?
C1 C2 C13 C16 65.9(5) . . . . ?
C3 C2 C13 C14 7.3(5) . . . . ?
C1 C2 C13 C14 -174.0(4) . . . . ?
C3 C2 C13 C15 125.6(4) . . . . ?
C1 C2 C13 C15 -55.7(5) . . . . ?
C5 C4 C17 C18' -118.3(8) . . . . ?
C3 C4 C17 C18' 61.0(9) . . . . ?
C5 C4 C17 C20 36.7(7) . . . . ?
C3 C4 C17 C20 -144.0(6) . . . . ?
C5 C4 C17 C19' 120.8(7) . . . . ?
C3 C4 C17 C19' -59.9(8) . . . . ?
C5 C4 C17 C19 160.4(6) . . . . ?
C3 C4 C17 C19 -20.3(7) . . . . ?
C5 C4 C17 C18 -83.3(7) . . . . ?
C3 C4 C17 C18 95.9(7) . . . . ?
C5 C4 C17 C20' 3.1(8) . . . . ?
C3 C4 C17 C20' -177.7(7) . . . . ?
Nd1 O2 C21 C26 6.2(7) . . . . ?
Nd1 O2 C21 C22 -172.5(3) . . . . ?
O2 C21 C22 C23 177.9(4) . . . . ?
C26 C21 C22 C23 -0.9(5) . . . . ?
O2 C21 C22 C33 -1.6(6) . . . . ?
C26 C21 C22 C33 179.7(4) . . . . ?
C21 C22 C23 C24 1.3(6) . . . . ?
C33 C22 C23 C24 -179.2(4) . . . . ?
C22 C23 C24 C25 -0.2(6) . . . . ?
C22 C23 C24 C37 -178.0(4) . . . . ?
C23 C24 C25 C26 -1.4(6) . . . . ?
C37 C24 C25 C26 176.2(4) . . . . ?
C24 C25 C26 C27 -178.2(4) . . . . ?
C24 C25 C26 C21 1.9(6) . . . . ?
O2 C21 C26 C25 -179.4(3) . . . . ?
C22 C21 C26 C25 -0.6(5) . . . . ?
O2 C21 C26 C27 0.7(6) . . . . ?
C22 C21 C26 C27 179.4(4) . . . . ?
C28 N3 C27 C26 178.9(4) . . . . ?
Nd1 N3 C27 C26 0.7(6) . . . . ?
C25 C26 C27 N3 176.9(4) . . . . ?
C21 C26 C27 N3 -3.1(6) . . . . ?
C32 N4 C28 C29 -2.6(7) . . . . ?
Nd1 N4 C28 C29 170.3(4) . . . . ?
C32 N4 C28 N3 178.5(4) . . . . ?
Nd1 N4 C28 N3 -8.5(3) . . . . ?
C27 N3 C28 N4 -169.4(4) . . . . ?
Nd1 N3 C28 N4 9.2(4) . . . . ?
C27 N3 C28 C29 11.8(7) . . . . ?
Nd1 N3 C28 C29 -169.6(4) . . . . ?
N4 C28 C29 C30 2.6(8) . . . . ?
N3 C28 C29 C30 -178.8(5) . . . . ?
C28 C29 C30 C31 -0.2(9) . . . . ?
C29 C30 C31 C32 -1.9(9) . . . . ?
C28 N4 C32 C31 0.2(7) . . . . ?
Nd1 N4 C32 C31 -167.9(4) . . . . ?
C30 C31 C32 N4 2.0(8) . . . . ?
C23 C22 C33 C35 -118.0(4) . . . . ?
C21 C22 C33 C35 61.5(5) . . . . ?
C23 C22 C33 C36 120.7(4) . . . . ?
C21 C22 C33 C36 -59.8(5) . . . . ?
C23 C22 C33 C34 1.5(6) . . . . ?
C21 C22 C33 C34 -179.0(4) . . . . ?
C25 C24 C37 C40 5.7(6) . . . . ?
C23 C24 C37 C40 -176.7(4) . . . . ?
C25 C24 C37 C38 -114.8(5) . . . . ?
C23 C24 C37 C38 62.8(5) . . . . ?
C25 C24 C37 C39 125.7(5) . . . . ?
C23 C24 C37 C39 -56.7(5) . . . . ?
C50 O3 C47 C48 -15.7(12) . . . . ?
O3 C47 C48 C49 -8.0(13) . . . . ?
C47 C48 C49 C50 26.9(12) . . . . ?
C47 O3 C50 C49 32.4(10) . . . . ?
C48 C49 C50 O3 -36.6(11) . . . . ?
C54 O4 C51 C52 38.5(11) . . . . ?
O4 C51 C52 C53 -13.5(13) . . . . ?
C51 C52 C53 C54 -14.1(13) . . . . ?
C51 O4 C54 C53 -48.4(12) . . . . ?
C52 C53 C54 O4 34.1(11) . . . . ?
C55 C56 C57 C58 -44(3) . . . . ?
C56 C57 C58 C59 -177(2) . . . . ?
C57 C58 C59 C60 -170(2) . . . . ?
C58 C59 C60 C59 -99(2) . . . 3 ?
